data_4085971
loop_
_publ_author_name
'Ylijoki, Kai E. O.'
'Kirk, Andrew D.'
'B\"ocklein, Sebastian'
'Witherell, Ross D.'
'Stryker, Jeffrey M.'

_publ_section_title
;
 Cobalt-Mediated \h5-Pentadienyl/Alkyne [5 + 2] Cycloaddition Reactions:
 Substitution Effects, Bicyclic Synthesis, and Photochemical
 \h4-Cycloheptadiene Demetalation
;
_journal_issue 13
_journal_name_full Organometallics
_journal_page_first 3335
_journal_paper_doi 10.1021/acs.organomet.5b00346
_journal_volume 34
_journal_year 2015
_chemical_formula_moiety 'C19 H28 Co O, B F4'
_chemical_formula_sum 'C19 H28 B Co F4 O'
_chemical_formula_weight 418.15
_chemical_name_systematic
; 
 ? 
;
_space_group_IT_number 33
_symmetry_cell_setting orthorhombic
_symmetry_space_group_name_Hall 'P 2c -2n'
_symmetry_space_group_name_H-M 'P n a 21'
_atom_sites_solution_hydrogens geom
_atom_sites_solution_primary direct
_atom_sites_solution_secondary difmap
_audit_creation_method SHELXL-97
_cell_angle_alpha 90.00
_cell_angle_beta 90.00
_cell_angle_gamma 90.00
_cell_formula_units_Z 4
_cell_length_a 16.9258(14)
_cell_length_b 14.2819(12)
_cell_length_c 8.2379(7)
_cell_measurement_reflns_used 6040
_cell_measurement_temperature 193(2)
_cell_measurement_theta_max 25.77
_cell_measurement_theta_min 2.41
_cell_volume 1991.4(3)
_computing_cell_refinement 'Bruker SAINT (Bruker, 1997)'
_computing_data_collection 'Bruker SMART (Bruker, 1997)'
_computing_data_reduction 'Bruker SAINT (Bruker, 1997)'
_computing_molecular_graphics 'Bruker SHELXTL (Bruker, 1997)'
_computing_publication_material 'Bruker SHELXTL (Bruker, 1997)'
_computing_structure_refinement 'SHELXL-97 (Sheldrick, 1997)'
_computing_structure_solution 'SHELXS-97 (Sheldrick, 1990)'
_diffrn_ambient_temperature 193(2)
_diffrn_detector_area_resol_mean 8.192
_diffrn_measured_fraction_theta_full 0.999
_diffrn_measured_fraction_theta_max 0.999
_diffrn_measurement_device_type 'Bruker PLATFORM diffractometer/SMART 1000 CCD area detector'
_diffrn_measurement_method '\w scans'
_diffrn_radiation_monochromator graphite
_diffrn_radiation_source 'fine-focus sealed tube'
_diffrn_radiation_type MoK\a
_diffrn_radiation_wavelength 0.71073
_diffrn_reflns_av_R_equivalents 0.0364
_diffrn_reflns_av_sigmaI/netI 0.0356
_diffrn_reflns_limit_h_max 21
_diffrn_reflns_limit_h_min -21
_diffrn_reflns_limit_k_max 17
_diffrn_reflns_limit_k_min -17
_diffrn_reflns_limit_l_max 10
_diffrn_reflns_limit_l_min -10
_diffrn_reflns_number 14440
_diffrn_reflns_theta_full 26.42
_diffrn_reflns_theta_max 26.42
_diffrn_reflns_theta_min 1.87
_diffrn_standards_decay_% 0
_diffrn_standards_interval_time 0
_diffrn_standards_number 0
_exptl_absorpt_coefficient_mu 0.902
_exptl_absorpt_correction_T_max 0.9073
_exptl_absorpt_correction_T_min 0.6320
_exptl_absorpt_correction_type multi-scan
_exptl_absorpt_process_details 'SADABS (Sheldrick, 1996)'
_exptl_crystal_colour red
_exptl_crystal_density_diffrn 1.395
_exptl_crystal_density_method 'not measured'
_exptl_crystal_description prism
_exptl_crystal_F_000 872
_exptl_crystal_size_max 0.56
_exptl_crystal_size_mid 0.21
_exptl_crystal_size_min 0.11
_refine_diff_density_max 0.293
_refine_diff_density_min -0.207
_refine_diff_density_rms 0.049
_refine_ls_abs_structure_details 'Flack H D (1983), Acta Cryst. A39, 876-881'
_refine_ls_abs_structure_Flack 0.019(18)
_refine_ls_extinction_method none
_refine_ls_goodness_of_fit_ref 1.051
_refine_ls_hydrogen_treatment constr
_refine_ls_matrix_type full
_refine_ls_number_parameters 333
_refine_ls_number_reflns 4107
_refine_ls_number_restraints 27
_refine_ls_restrained_S_all 1.048
_refine_ls_R_factor_all 0.0489
_refine_ls_R_factor_gt 0.0363
_refine_ls_shift/su_max 0.001
_refine_ls_shift/su_mean 0.000
_refine_ls_structure_factor_coef Fsqd
_refine_ls_weighting_details 'calc w=1/[\s^2^(Fo^2^)+(0.0556P)^2^+0.1387P] where P=(Fo^2^+2Fc^2^)/3'
_refine_ls_weighting_scheme calc
_refine_ls_wR_factor_gt 0.0888
_refine_ls_wR_factor_ref 0.0953
_reflns_number_gt 3412
_reflns_number_total 4107
_reflns_threshold_expression I>2\s(I)
_cod_data_source_file om5b00346_si_002.cif
_cod_data_source_block 30
_cod_depositor_comments
;
The following automatic conversions were performed:

'_symmetry_cell_setting' value 'Orthorhombic' changed to
'orthorhombic' according to
/usr/data/users/saulius/crontab/automatic-downloads/rss-feeds/ACS/lib/dictionaries/cif_core.dic
dictionary named 'cif_core.dic' version 2.4.2 from 2011-04-26.

Automatic conversion script
Id: cif_fix_values 3271 2015-04-21 07:52:19Z andrius 

 Adding full bibliography for 4085970--4085979.cif.
;
_cod_database_code 4085971

loop_
_symmetry_equiv_pos_as_xyz
'x, y, z'
'-x, -y, z+1/2'
'x+1/2, -y+1/2, z'
'-x+1/2, y+1/2, z+1/2'

loop_
_atom_site_label
_atom_site_type_symbol
_atom_site_fract_x
_atom_site_fract_y
_atom_site_fract_z
_atom_site_U_iso_or_equiv
_atom_site_adp_type
_atom_site_occupancy
_atom_site_symmetry_multiplicity
_atom_site_calc_flag
_atom_site_refinement_flags
_atom_site_disorder_assembly
_atom_site_disorder_group
Co Co 0.336027(19) 0.67732(2) 0.4031(3) 0.03869(12) Uani 1 1 d D . .
O1A O 0.0573(9) 0.4662(13) 0.2033(16) 0.064(4) Uani 0.60 1 d PD A 1
C1A C 0.3293(4) 0.7340(4) 0.6446(7) 0.0432(12) Uani 0.60 1 d PD A 1
H1AA H 0.3436 0.8008 0.6585 0.052 Uiso 0.60 1 calc PR A 1
H1BA H 0.2847 0.7132 0.7135 0.052 Uiso 0.60 1 calc PR A 1
C2A C 0.3929(6) 0.6690(7) 0.6204(9) 0.044(3) Uani 0.60 1 d PD A 1
H2A H 0.4479 0.6945 0.6256 0.053 Uiso 0.60 1 calc PR A 1
C3A C 0.3832(4) 0.5820(5) 0.5512(8) 0.0457(18) Uani 0.60 1 d PD A 1
H3A H 0.4331 0.5530 0.5101 0.055 Uiso 0.60 1 calc PR A 1
C4A C 0.3148(3) 0.5456(3) 0.4837(6) 0.0397(11) Uani 0.60 1 d PD A 1
H4A H 0.3220 0.4942 0.4026 0.048 Uiso 0.60 1 calc PR A 1
C5A C 0.2406(4) 0.5878(7) 0.4871(10) 0.041(2) Uani 0.60 1 d PD A 1
H5A H 0.2223 0.6033 0.5993 0.049 Uiso 0.60 1 calc PR A 1
C6A C 0.1759(4) 0.5566(7) 0.3787(10) 0.043(2) Uani 0.60 1 d PD A 1
H6AA H 0.1989 0.5339 0.2755 0.052 Uiso 0.60 1 calc PR A 1
H6BA H 0.1416 0.6108 0.3533 0.052 Uiso 0.60 1 calc PR A 1
C7A C 0.1252(6) 0.4786(10) 0.4530(14) 0.051(5) Uani 0.60 1 d PD A 1
H7AA H 0.1605 0.4269 0.4875 0.061 Uiso 0.60 1 calc PR A 1
H7BA H 0.0990 0.5033 0.5515 0.061 Uiso 0.60 1 calc PR A 1
C8A C 0.0620(7) 0.4385(9) 0.3403(12) 0.038(3) Uani 0.60 1 d PD A 1
C9A C 0.0111(6) 0.3648(10) 0.407(2) 0.067(4) Uani 0.60 1 d PD A 1
H9AA H -0.0261 0.3437 0.3236 0.081 Uiso 0.60 1 calc PR A 1
H9BA H -0.0184 0.3895 0.5002 0.081 Uiso 0.60 1 calc PR A 1
H9CA H 0.0437 0.3118 0.4423 0.081 Uiso 0.60 1 calc PR A 1
O1B O 0.0394(12) 0.472(2) 0.205(2) 0.061(5) Uani 0.40 1 d PD A 2
C1B C 0.4105(5) 0.5834(7) 0.5383(12) 0.066(5) Uani 0.40 1 d PD A 2
H1AB H 0.3890 0.5205 0.5630 0.079 Uiso 0.40 1 calc PR A 2
H1BB H 0.4676 0.5839 0.5126 0.079 Uiso 0.40 1 calc PR A 2
C2B C 0.3803(6) 0.6605(11) 0.6310(8) 0.073(8) Uani 0.40 1 d PD A 2
H2B H 0.4193 0.7081 0.6697 0.088 Uiso 0.40 1 calc PR A 2
C3B C 0.3017(6) 0.6854(7) 0.6343(7) 0.063(3) Uani 0.40 1 d PD A 2
H3B H 0.2913 0.7505 0.6737 0.075 Uiso 0.40 1 calc PR A 2
C4B C 0.2409(3) 0.6469(5) 0.5433(7) 0.046(2) Uani 0.40 1 d PD A 2
H4B H 0.1933 0.6873 0.5272 0.056 Uiso 0.40 1 calc PR A 2
C5B C 0.2473(6) 0.5695(8) 0.4413(9) 0.061(6) Uani 0.40 1 d PD A 2
H5B H 0.2709 0.5157 0.5019 0.073 Uiso 0.40 1 calc PR A 2
C6B C 0.1799(6) 0.5367(9) 0.3419(10) 0.043(4) Uani 0.40 1 d PD A 2
H6AB H 0.2003 0.4998 0.2492 0.052 Uiso 0.40 1 calc PR A 2
H6BB H 0.1517 0.5918 0.2972 0.052 Uiso 0.40 1 calc PR A 2
C7B C 0.1211(10) 0.4765(16) 0.4377(15) 0.062(8) Uani 0.40 1 d PD A 2
H7AB H 0.1488 0.4197 0.4763 0.074 Uiso 0.40 1 calc PR A 2
H7BB H 0.1040 0.5121 0.5347 0.074 Uiso 0.40 1 calc PR A 2
C8B C 0.0478(9) 0.4464(16) 0.343(2) 0.071(9) Uani 0.40 1 d PD A 2
C9B C -0.0067(9) 0.3820(13) 0.425(2) 0.058(5) Uani 0.40 1 d PD A 2
H9AB H -0.0417 0.4175 0.4970 0.069 Uiso 0.40 1 calc PR A 2
H9BB H 0.0236 0.3366 0.4890 0.069 Uiso 0.40 1 calc PR A 2
H9CB H -0.0384 0.3487 0.3438 0.069 Uiso 0.40 1 calc PR A 2
C10 C 0.28578(18) 0.7506(2) 0.2115(4) 0.0407(7) Uani 1 1 d . A .
C11 C 0.3333(2) 0.6728(2) 0.1513(6) 0.0478(10) Uani 1 1 d . A .
C12 C 0.4121(2) 0.6857(2) 0.2064(5) 0.0453(9) Uani 1 1 d . A .
C13 C 0.41416(17) 0.7704(2) 0.3014(5) 0.0420(7) Uani 1 1 d . A .
C14 C 0.33646(17) 0.8096(2) 0.3025(5) 0.0406(7) Uani 1 1 d . A .
C15 C 0.2007(2) 0.7698(3) 0.1713(5) 0.0561(9) Uani 1 1 d . . .
H15A H 0.1744 0.7973 0.2659 0.067 Uiso 1 1 calc R A .
H15B H 0.1744 0.7110 0.1419 0.067 Uiso 1 1 calc R . .
H15C H 0.1979 0.8135 0.0798 0.067 Uiso 1 1 calc R . .
C16 C 0.3059(3) 0.5976(3) 0.0404(5) 0.0638(10) Uani 1 1 d . . .
H16A H 0.3282 0.6077 -0.0679 0.077 Uiso 1 1 calc R A .
H16B H 0.2481 0.5987 0.0341 0.077 Uiso 1 1 calc R . .
H16C H 0.3233 0.5367 0.0820 0.077 Uiso 1 1 calc R . .
C17 C 0.4805(2) 0.6240(3) 0.1695(6) 0.0719(11) Uani 1 1 d . . .
H17A H 0.4623 0.5591 0.1595 0.086 Uiso 1 1 calc R A .
H17B H 0.5193 0.6284 0.2575 0.086 Uiso 1 1 calc R . .
H17C H 0.5049 0.6438 0.0674 0.086 Uiso 1 1 calc R . .
C18 C 0.4859(2) 0.8120(2) 0.3786(7) 0.0605(11) Uani 1 1 d . . .
H18A H 0.5147 0.8494 0.2982 0.073 Uiso 1 1 calc R A .
H18B H 0.5201 0.7618 0.4190 0.073 Uiso 1 1 calc R . .
H18C H 0.4699 0.8522 0.4692 0.073 Uiso 1 1 calc R . .
C19 C 0.3125(2) 0.9002(2) 0.3783(6) 0.0552(9) Uani 1 1 d . . .
H19A H 0.3534 0.9204 0.4550 0.066 Uiso 1 1 calc R A .
H19B H 0.2624 0.8919 0.4360 0.066 Uiso 1 1 calc R . .
H19C H 0.3061 0.9478 0.2936 0.066 Uiso 1 1 calc R . .
F1 F 0.30296(13) 0.37159(16) 0.2431(5) 0.0836(7) Uani 1 1 d . . .
F2 F 0.43270(16) 0.3759(3) 0.2921(5) 0.1261(12) Uani 1 1 d . . .
F3 F 0.3757(2) 0.2457(2) 0.2004(7) 0.1439(15) Uani 1 1 d . . .
F4 F 0.3894(2) 0.3688(3) 0.0406(4) 0.1156(11) Uani 1 1 d . . .
B B 0.3760(3) 0.3397(3) 0.1977(7) 0.0608(11) Uani 1 1 d . . .

loop_
_atom_site_aniso_label
_atom_site_aniso_U_11
_atom_site_aniso_U_22
_atom_site_aniso_U_33
_atom_site_aniso_U_23
_atom_site_aniso_U_13
_atom_site_aniso_U_12
Co 0.03654(18) 0.04231(19) 0.03723(18) 0.0067(2) 0.0054(2) 0.00630(16)
O1A 0.073(7) 0.074(6) 0.045(5) -0.007(4) 0.003(3) -0.010(6)
C1A 0.054(4) 0.046(3) 0.030(3) 0.002(2) 0.000(2) -0.002(3)
C2A 0.026(3) 0.069(7) 0.038(5) 0.017(4) -0.007(3) 0.005(3)
C3A 0.027(4) 0.059(4) 0.052(4) 0.015(3) -0.016(3) 0.007(3)
C4A 0.048(3) 0.034(2) 0.037(2) 0.010(2) 0.006(2) 0.011(2)
C5A 0.027(3) 0.071(5) 0.025(4) 0.029(4) 0.004(3) -0.009(3)
C6A 0.039(3) 0.054(4) 0.037(5) 0.002(5) 0.009(3) -0.003(3)
C7A 0.032(5) 0.053(8) 0.067(9) 0.018(6) -0.001(5) -0.012(5)
C8A 0.049(5) 0.036(5) 0.029(5) 0.002(3) 0.008(4) 0.003(4)
C9A 0.078(5) 0.069(7) 0.054(6) -0.021(6) 0.006(7) -0.017(5)
O1B 0.058(8) 0.075(7) 0.051(9) 0.017(6) -0.008(6) 0.006(6)
C1B 0.027(7) 0.071(8) 0.101(10) 0.017(7) -0.032(6) 0.010(5)
C2B 0.084(15) 0.090(15) 0.045(10) 0.009(9) 0.015(9) -0.029(11)
C3B 0.098(10) 0.055(7) 0.034(5) 0.009(5) 0.010(6) -0.022(6)
C4B 0.059(5) 0.051(5) 0.029(4) -0.005(4) -0.001(4) 0.004(4)
C5B 0.066(8) 0.093(10) 0.024(8) 0.026(6) 0.018(4) 0.012(6)
C6B 0.051(6) 0.058(8) 0.021(5) -0.005(5) 0.005(4) 0.023(4)
C7B 0.092(17) 0.075(15) 0.019(8) 0.013(7) 0.009(7) 0.025(11)
C8B 0.056(9) 0.056(11) 0.10(2) -0.021(10) 0.020(9) 0.007(8)
C9B 0.081(9) 0.043(6) 0.048(9) -0.018(6) 0.026(8) -0.018(7)
C10 0.0488(17) 0.0377(15) 0.0356(14) 0.0099(13) 0.0058(13) 0.0029(13)
C11 0.071(3) 0.042(2) 0.0303(19) 0.0036(13) 0.0073(15) -0.0040(15)
C12 0.050(2) 0.0410(18) 0.045(2) 0.0057(14) 0.0178(16) 0.0032(13)
C13 0.0441(17) 0.0416(16) 0.0403(17) 0.0032(12) 0.0104(13) -0.0008(13)
C14 0.0458(17) 0.0397(15) 0.0362(17) 0.0024(12) 0.0081(13) 0.0003(12)
C15 0.0542(19) 0.061(2) 0.0528(19) 0.0201(17) -0.0091(16) 0.0005(16)
C16 0.104(3) 0.048(2) 0.0394(18) -0.0056(15) 0.0101(19) -0.018(2)
C17 0.072(2) 0.062(2) 0.082(3) 0.010(2) 0.037(2) 0.0150(19)
C18 0.0455(16) 0.069(2) 0.067(3) 0.003(2) 0.006(2) -0.0131(14)
C19 0.0653(19) 0.0406(15) 0.060(3) -0.0010(17) 0.0141(19) 0.0046(13)
F1 0.0583(13) 0.0716(14) 0.121(2) -0.0126(15) 0.0048(14) 0.0098(11)
F2 0.0728(18) 0.214(4) 0.092(2) -0.024(2) -0.0267(16) -0.025(2)
F3 0.140(3) 0.0678(18) 0.223(4) 0.004(2) -0.027(3) 0.0454(17)
F4 0.121(3) 0.157(3) 0.0681(17) -0.0007(19) -0.0040(17) 0.036(2)
B 0.057(3) 0.063(3) 0.063(3) -0.004(2) -0.012(2) 0.014(2)

loop_
_atom_type_symbol
_atom_type_description
_atom_type_scat_dispersion_real
_atom_type_scat_dispersion_imag
_atom_type_scat_source
C C 0.0033 0.0016 'International Tables Vol C Tables 4.2.6.8 and 6.1.1.4'
H H 0.0000 0.0000 'International Tables Vol C Tables 4.2.6.8 and 6.1.1.4'
B B 0.0013 0.0007 'International Tables Vol C Tables 4.2.6.8 and 6.1.1.4'
O O 0.0106 0.0060 'International Tables Vol C Tables 4.2.6.8 and 6.1.1.4'
F F 0.0171 0.0103 'International Tables Vol C Tables 4.2.6.8 and 6.1.1.4'
Co Co 0.3494 0.9721 'International Tables Vol C Tables 4.2.6.8 and 6.1.1.4'

loop_
_geom_angle_atom_site_label_1
_geom_angle_atom_site_label_2
_geom_angle_atom_site_label_3
_geom_angle
C3A Co C4A 40.3(2)
C3B Co C4B 40.3(2)
C3A Co C2A 39.9(3)
C4A Co C2A 75.0(3)
C3B Co C2B 39.9(3)
C4B Co C2B 75.0(3)
C3B Co C13 122.7(2)
C3A Co C13 115.7(2)
C4A Co C13 148.03(15)
C4B Co C13 151.9(2)
C2A Co C13 95.3(2)
C2B Co C13 102.5(3)
C3B Co C14 109.4(3)
C3A Co C14 150.4(2)
C4A Co C14 169.15(16)
C4B Co C14 115.3(2)
C2A Co C14 113.9(3)
C2B Co C14 118.5(4)
C13 Co C14 40.65(11)
C3B Co C12 157.5(3)
C3A Co C12 105.6(2)
C4A Co C12 114.80(16)
C4B Co C12 161.9(2)
C2A Co C12 113.4(3)
C2B Co C12 119.9(3)
C13 Co C12 40.88(13)
C14 Co C12 68.36(12)
C3B Co C11 161.7(3)
C3A Co C11 126.8(2)
C4A Co C11 107.14(17)
C4B Co C11 123.0(2)
C2A Co C11 152.6(3)
C2B Co C11 157.9(4)
C13 Co C11 68.08(13)
C14 Co C11 68.10(12)
C12 Co C11 40.06(14)
C3B Co C10 125.3(3)
C3A Co C10 166.7(2)
C4A Co C10 130.13(17)
C4B Co C10 102.5(2)
C2A Co C10 153.0(3)
C2B Co C10 155.7(5)
C13 Co C10 68.13(12)
C14 Co C10 40.03(12)
C12 Co C10 68.37(14)
C11 Co C10 41.14(13)
C3B Co C1B 73.3(2)
C4B Co C1B 92.1(2)
C2B Co C1B 40.0(4)
C13 Co C1B 103.7(3)
C14 Co C1B 141.0(3)
C12 Co C1B 94.4(3)
C11 Co C1B 120.8(3)
C10 Co C1B 161.5(3)
C3A Co C1A 73.3(2)
C4A Co C1A 92.1(2)
C2A Co C1A 39.9(4)
C13 Co C1A 99.63(18)
C14 Co C1A 91.53(18)
C12 Co C1A 137.20(19)
C11 Co C1A 159.17(19)
C10 Co C1A 119.44(18)
C3A Co C5A 72.6(2)
C4A Co C5A 38.6(3)
C2A Co C5A 92.1(3)
C13 Co C5A 171.64(19)
C14 Co C5A 132.0(3)
C12 Co C5A 138.1(3)
C11 Co C5A 106.5(2)
C10 Co C5A 103.56(18)
C1A Co C5A 83.6(3)
C3B Co C5B 72.6(2)
C4B Co C5B 38.5(3)
C2B Co C5B 92.1(3)
C13 Co C5B 164.3(2)
C14 Co C5B 135.2(4)
C12 Co C5B 125.7(3)
C11 Co C5B 96.2(2)
C10 Co C5B 100.6(3)
C1B Co C5B 83.5(3)
C2A C1A Co 65.7(3)
C3A C2A C1A 123.5(7)
C3A C2A Co 68.4(3)
C1A C2A Co 74.4(3)
C2A C3A C4A 127.2(7)
C2A C3A Co 71.6(3)
C4A C3A Co 71.1(3)
C3A C4A C5A 125.6(6)
C3A C4A Co 68.6(3)
C5A C4A Co 76.4(3)
C4A C5A C6A 121.6(10)
C4A C5A Co 65.0(3)
C6A C5A Co 122.3(4)
C5A C6A C7A 113.1(4)
C8A C7A C6A 114.9(4)
O1A C8A C9A 123.4(6)
O1A C8A C7A 119.7(5)
C9A C8A C7A 116.8(5)
C2B C1B Co 65.7(3)
C3B C2B C1B 123.5(7)
C3B C2B Co 68.4(3)
C1B C2B Co 74.4(3)
C2B C3B C4B 127.2(7)
C2B C3B Co 71.6(3)
C4B C3B Co 71.2(3)
C3B C4B C5B 125.7(6)
C3B C4B Co 68.6(3)
C5B C4B Co 76.4(3)
C4B C5B C6B 121.6(10)
C4B C5B Co 65.1(3)
C6B C5B Co 132.5(5)
C5B C6B C7B 113.1(4)
C8B C7B C6B 114.9(4)
O1B C8B C9B 123.4(6)
O1B C8B C7B 119.7(5)
C9B C8B C7B 116.8(5)
C14 C10 C11 107.4(3)
C14 C10 C15 126.1(3)
C11 C10 C15 126.3(3)
C14 C10 Co 69.47(17)
C11 C10 Co 69.4(2)
C15 C10 Co 130.7(2)
C12 C11 C10 108.1(3)
C12 C11 C16 125.7(3)
C10 C11 C16 126.0(4)
C12 C11 Co 69.9(2)
C10 C11 Co 69.44(19)
C16 C11 Co 130.1(3)
C11 C12 C13 107.7(3)
C11 C12 C17 126.1(3)
C13 C12 C17 126.2(4)
C11 C12 Co 70.1(2)
C13 C12 Co 68.81(18)
C17 C12 Co 127.5(2)
C14 C13 C12 108.1(3)
C14 C13 C18 126.1(3)
C12 C13 C18 125.8(3)
C14 C13 Co 70.02(16)
C12 C13 Co 70.31(18)
C18 C13 Co 127.4(3)
C10 C14 C13 108.7(3)
C10 C14 C19 124.9(3)
C13 C14 C19 126.3(3)
C10 C14 Co 70.50(16)
C13 C14 Co 69.33(17)
C19 C14 Co 128.7(2)
F2 B F3 112.3(4)
F2 B F1 111.1(4)
F3 B F1 109.0(4)
F2 B F4 108.1(4)
F3 B F4 108.5(4)
F1 B F4 107.8(4)

loop_
_geom_bond_atom_site_label_1
_geom_bond_atom_site_label_2
_geom_bond_distance
Co C3B 1.995(6)
Co C3A 1.995(6)
Co C4A 2.027(4)
Co C4B 2.028(4)
Co C2A 2.036(5)
Co C2B 2.036(5)
Co C13 2.053(3)
Co C14 2.062(3)
Co C12 2.073(4)
Co C11 2.076(4)
Co C10 2.076(3)
Co C1B 2.152(5)
Co C1A 2.152(5)
Co C5A 2.173(4)
Co C5B 2.174(4)
O1A C8A 1.198(7)
C1A C2A 1.435(14)
C2A C3A 1.377(12)
C3A C4A 1.385(8)
C4A C5A 1.393(11)
C5A C6A 1.482(7)
C6A C7A 1.533(6)
C7A C8A 1.528(8)
C8A C9A 1.469(7)
O1B C8B 1.198(7)
C1B C2B 1.435(14)
C2B C3B 1.377(12)
C3B C4B 1.385(8)
C4B C5B 1.393(11)
C5B C6B 1.482(7)
C6B C7B 1.533(6)
C7B C8B 1.528(8)
C8B C9B 1.469(7)
C10 C14 1.416(4)
C10 C11 1.459(5)
C10 C15 1.502(5)
C11 C12 1.421(5)
C11 C16 1.485(5)
C12 C13 1.441(5)
C12 C17 1.485(5)
C13 C14 1.429(4)
C13 C18 1.494(5)
C14 C19 1.493(4)
F1 B 1.369(5)
F2 B 1.340(5)
F3 B 1.342(5)
F4 B 1.379(6)

loop_
_geom_torsion_atom_site_label_1
_geom_torsion_atom_site_label_2
_geom_torsion_atom_site_label_3
_geom_torsion_atom_site_label_4
_geom_torsion
C3A Co C1A C2A 27.4(4)
C4A Co C1A C2A 63.5(4)
C13 Co C1A C2A -86.7(4)
C14 Co C1A C2A -126.8(4)
C12 Co C1A C2A -67.7(5)
C11 Co C1A C2A -138.5(5)
C10 Co C1A C2A -156.9(4)
C5A Co C1A C2A 101.1(4)
Co C1A C2A C3A -49.9(5)
C4A Co C2A C3A 24.4(4)
C13 Co C2A C3A -124.6(5)
C14 Co C2A C3A -162.2(4)
C12 Co C2A C3A -86.5(5)
C11 Co C2A C3A -74.1(7)
C10 Co C2A C3A -174.5(5)
C1A Co C2A C3A 136.7(7)
C5A Co C2A C3A 59.3(6)
C3A Co C2A C1A -136.7(7)
C4A Co C2A C1A -112.3(4)
C13 Co C2A C1A 98.7(4)
C14 Co C2A C1A 61.1(5)
C12 Co C2A C1A 136.8(4)
C11 Co C2A C1A 149.2(5)
C10 Co C2A C1A 48.8(8)
C5A Co C2A C1A -77.4(5)
C1A C2A C3A C4A 5.3(10)
Co C2A C3A C4A -47.1(6)
C1A C2A C3A Co 52.4(5)
C4A Co C3A C2A -141.9(7)
C13 Co C3A C2A 65.4(6)
C14 Co C3A C2A 34.5(8)
C12 Co C3A C2A 108.0(5)
C11 Co C3A C2A 146.4(5)
C10 Co C3A C2A 169.1(9)
C1A Co C3A C2A -27.4(6)
C5A Co C3A C2A -115.7(6)
C2A Co C3A C4A 141.9(7)
C13 Co C3A C4A -152.7(3)
C14 Co C3A C4A 176.3(3)
C12 Co C3A C4A -110.1(3)
C11 Co C3A C4A -71.7(4)
C10 Co C3A C4A -49.0(11)
C1A Co C3A C4A 114.5(3)
C5A Co C3A C4A 26.1(5)
C2A C3A C4A C5A -6.4(9)
Co C3A C4A C5A -53.8(5)
C2A C3A C4A Co 47.3(6)
C2A Co C4A C3A -24.2(5)
C13 Co C4A C3A 51.4(5)
C14 Co C4A C3A -170.4(8)
C12 Co C4A C3A 85.0(4)
C11 Co C4A C3A 127.3(4)
C10 Co C4A C3A 166.9(4)
C1A Co C4A C3A -60.7(3)
C5A Co C4A C3A -137.6(6)
C3A Co C4A C5A 137.6(6)
C2A Co C4A C5A 113.4(6)
C13 Co C4A C5A -171.0(4)
C14 Co C4A C5A -32.8(11)
C12 Co C4A C5A -137.4(4)
C11 Co C4A C5A -95.1(4)
C10 Co C4A C5A -55.5(5)
C1A Co C4A C5A 76.9(5)
C3A C4A C5A C6A 164.5(5)
Co C4A C5A C6A 113.9(4)
C3A C4A C5A Co 50.6(5)
C3A Co C5A C4A -27.2(4)
C2A Co C5A C4A -62.6(5)
C13 Co C5A C4A 145(2)
C14 Co C5A C4A 172.1(3)
C12 Co C5A C4A 67.0(4)
C11 Co C5A C4A 97.0(3)
C10 Co C5A C4A 139.6(3)
C1A Co C5A C4A -101.6(4)
C3A Co C5A C6A -140.1(11)
C4A Co C5A C6A -112.9(12)
C2A Co C5A C6A -175.5(10)
C13 Co C5A C6A 32(3)
C14 Co C5A C6A 59.2(11)
C12 Co C5A C6A -45.9(11)
C11 Co C5A C6A -15.9(10)
C10 Co C5A C6A 26.7(10)
C1A Co C5A C6A 145.4(10)
C4A C5A C6A C7A 89.5(11)
Co C5A C6A C7A 168.1(10)
C5A C6A C7A C8A -175.2(12)
C6A C7A C8A O1A 3(2)
C6A C7A C8A C9A -179.0(13)
C3B Co C1B C2B -27.4(4)
C4B Co C1B C2B -63.5(4)
C13 Co C1B C2B 93.1(4)
C14 Co C1B C2B 72.9(5)
C12 Co C1B C2B 133.4(4)
C11 Co C1B C2B 165.5(4)
C10 Co C1B C2B 154.6(9)
C5B Co C1B C2B -101.1(4)
Co C1B C2B C3B 49.9(5)
C4B Co C2B C3B -24.5(4)
C13 Co C2B C3B 126.7(5)
C14 Co C2B C3B 86.5(5)
C12 Co C2B C3B 166.6(4)
C11 Co C2B C3B -171.5(7)
C10 Co C2B C3B 62.6(8)
C1B Co C2B C3B -136.7(7)
C5B Co C2B C3B -59.3(6)
C3B Co C2B C1B 136.7(7)
C4B Co C2B C1B 112.2(4)
C13 Co C2B C1B -96.6(4)
C14 Co C2B C1B -136.8(4)
C12 Co C2B C1B -56.7(5)
C11 Co C2B C1B -34.8(10)
C10 Co C2B C1B -160.7(6)
C5B Co C2B C1B 77.4(5)
C1B C2B C3B C4B -5.1(10)
Co C2B C3B C4B 47.3(6)
C1B C2B C3B Co -52.4(5)
C4B Co C3B C2B 141.8(7)
C13 Co C3B C2B -68.5(6)
C14 Co C3B C2B -111.6(6)
C12 Co C3B C2B -31.6(9)
C11 Co C3B C2B 169.7(10)
C10 Co C3B C2B -153.4(6)
C1B Co C3B C2B 27.4(6)
C5B Co C3B C2B 115.7(6)
C2B Co C3B C4B -141.8(7)
C13 Co C3B C4B 149.7(3)
C14 Co C3B C4B 106.6(4)
C12 Co C3B C4B -173.3(6)
C11 Co C3B C4B 28.0(11)
C10 Co C3B C4B 64.8(5)
C1B Co C3B C4B -114.4(3)
C5B Co C3B C4B -26.1(5)
C2B C3B C4B C5B 6.2(10)
Co C3B C4B C5B 53.6(5)
C2B C3B C4B Co -47.5(6)
C2B Co C4B C3B 24.3(5)
C13 Co C4B C3B -64.1(6)
C14 Co C4B C3B -90.5(5)
C12 Co C4B C3B 171.8(8)
C11 Co C4B C3B -169.9(5)
C10 Co C4B C3B -130.8(5)
C1B Co C4B C3B 60.8(3)
C5B Co C4B C3B 137.7(6)
C3B Co C4B C5B -137.7(6)
C2B Co C4B C5B -113.4(6)
C13 Co C4B C5B 158.2(6)
C14 Co C4B C5B 131.8(5)
C12 Co C4B C5B 34.1(10)
C11 Co C4B C5B 52.4(6)
C10 Co C4B C5B 91.5(5)
C1B Co C4B C5B -76.9(5)
C3B C4B C5B C6B -176.6(6)
Co C4B C5B C6B -126.1(6)
C3B C4B C5B Co -50.4(5)
C3B Co C5B C4B 27.1(4)
C2B Co C5B C4B 62.5(5)
C13 Co C5B C4B -139.7(12)
C14 Co C5B C4B -73.1(5)
C12 Co C5B C4B -167.6(3)
C11 Co C5B C4B -138.1(4)
C10 Co C5B C4B -96.7(4)
C1B Co C5B C4B 101.6(4)
C3B Co C5B C6B 138.2(12)
C4B Co C5B C6B 111.0(14)
C2B Co C5B C6B 173.5(12)
C13 Co C5B C6B -29(2)
C14 Co C5B C6B 37.9(13)
C12 Co C5B C6B -56.6(13)
C11 Co C5B C6B -27.0(12)
C10 Co C5B C6B 14.3(12)
C1B Co C5B C6B -147.4(12)
C4B C5B C6B C7B -81.1(16)
Co C5B C6B C7B -165.0(15)
C5B C6B C7B C8B 176.2(17)
C6B C7B C8B O1B -1(3)
C6B C7B C8B C9B 175(2)
C3B Co C10 C14 77.9(3)
C3A Co C10 C14 -146.9(10)
C4A Co C10 C14 173.5(2)
C4B Co C10 C14 114.7(3)
C2A Co C10 C14 17.7(7)
C2B Co C10 C14 33.6(7)
C13 Co C10 C14 -37.51(17)
C12 Co C10 C14 -81.68(19)
C11 Co C10 C14 -118.8(3)
C1B Co C10 C14 -104.4(10)
C1A Co C10 C14 51.4(3)
C5A Co C10 C14 141.6(4)
C5B Co C10 C14 154.0(4)
C3B Co C10 C11 -163.4(3)
C3A Co C10 C11 -28.1(10)
C4A Co C10 C11 -67.7(3)
C4B Co C10 C11 -126.5(3)
C2A Co C10 C11 136.5(7)
C2B Co C10 C11 152.4(7)
C13 Co C10 C11 81.3(2)
C14 Co C10 C11 118.8(3)
C12 Co C10 C11 37.10(19)
C1B Co C10 C11 14.3(10)
C1A Co C10 C11 170.1(2)
C5A Co C10 C11 -99.6(4)
C5B Co C10 C11 -87.2(4)
C3B Co C10 C15 -42.6(4)
C3A Co C10 C15 92.7(10)
C4A Co C10 C15 53.0(4)
C4B Co C10 C15 -5.8(4)
C2A Co C10 C15 -102.8(8)
C2B Co C10 C15 -86.9(8)
C13 Co C10 C15 -158.0(3)
C14 Co C10 C15 -120.5(4)
C12 Co C10 C15 157.9(3)
C11 Co C10 C15 120.8(4)
C1B Co C10 C15 135.1(10)
C1A Co C10 C15 -69.1(4)
C5A Co C10 C15 21.1(5)
C5B Co C10 C15 33.5(5)
C14 C10 C11 C12 -0.1(4)
C15 C10 C11 C12 174.6(3)
Co C10 C11 C12 -59.4(2)
C14 C10 C11 C16 -175.4(3)
C15 C10 C11 C16 -0.8(5)
Co C10 C11 C16 125.3(4)
C14 C10 C11 Co 59.3(2)
C15 C10 C11 Co -126.1(3)
C3B Co C11 C12 167.5(9)
C3A Co C11 C12 -68.4(3)
C4A Co C11 C12 -108.4(2)
C4B Co C11 C12 -171.3(3)
C2A Co C11 C12 -17.9(7)
C2B Co C11 C12 -30.1(10)
C13 Co C11 C12 38.01(18)
C14 Co C11 C12 81.98(19)
C10 Co C11 C12 119.4(3)
C1B Co C11 C12 -55.3(4)
C1A Co C11 C12 94.6(5)
C5A Co C11 C12 -148.7(3)
C5B Co C11 C12 -141.5(4)
C3B Co C11 C10 48.1(9)
C3A Co C11 C10 172.2(3)
C4A Co C11 C10 132.2(2)
C4B Co C11 C10 69.3(3)
C2A Co C11 C10 -137.3(6)
C2B Co C11 C10 -149.5(10)
C13 Co C11 C10 -81.39(19)
C14 Co C11 C10 -37.42(18)
C12 Co C11 C10 -119.4(3)
C1B Co C11 C10 -174.7(4)
C1A Co C11 C10 -24.8(6)
C5A Co C11 C10 91.9(4)
C5B Co C11 C10 99.1(4)
C3B Co C11 C16 -72.2(10)
C3A Co C11 C16 51.9(5)
C4A Co C11 C16 11.9(4)
C4B Co C11 C16 -51.0(5)
C2A Co C11 C16 102.3(7)
C2B Co C11 C16 90.1(10)
C13 Co C11 C16 158.3(4)
C14 Co C11 C16 -157.8(4)
C12 Co C11 C16 120.3(4)
C10 Co C11 C16 -120.4(4)
C1B Co C11 C16 64.9(5)
C1A Co C11 C16 -145.1(6)
C5A Co C11 C16 -28.5(5)
C5B Co C11 C16 -21.3(5)
C10 C11 C12 C13 0.4(4)
C16 C11 C12 C13 175.8(3)
Co C11 C12 C13 -58.7(2)
C10 C11 C12 C17 -178.3(3)
C16 C11 C12 C17 -3.0(6)
Co C11 C12 C17 122.5(4)
C10 C11 C12 Co 59.1(2)
C16 C11 C12 Co -125.5(4)
C3B Co C12 C11 -169.8(8)
C3A Co C12 C11 129.4(3)
C4A Co C12 C11 87.4(2)
C4B Co C12 C11 24.2(8)
C2A Co C12 C11 171.1(4)
C2B Co C12 C11 167.4(5)
C13 Co C12 C11 -119.2(3)
C14 Co C12 C11 -81.3(2)
C10 Co C12 C11 -38.07(19)
C1B Co C12 C11 134.8(4)
C1A Co C12 C11 -148.6(3)
C5A Co C12 C11 48.2(4)
C5B Co C12 C11 49.6(5)
C3B Co C12 C13 -50.6(8)
C3A Co C12 C13 -111.4(3)
C4A Co C12 C13 -153.4(2)
C4B Co C12 C13 143.4(7)
C2A Co C12 C13 -69.7(3)
C2B Co C12 C13 -73.4(6)
C14 Co C12 C13 37.92(18)
C11 Co C12 C13 119.2(3)
C10 Co C12 C13 81.1(2)
C1B Co C12 C13 -106.0(4)
C1A Co C12 C13 -29.4(3)
C5A Co C12 C13 167.4(3)
C5B Co C12 C13 168.8(5)
C3B Co C12 C17 69.4(9)
C3A Co C12 C17 8.6(4)
C4A Co C12 C17 -33.4(4)
C4B Co C12 C17 -96.6(8)
C2A Co C12 C17 50.3(5)
C2B Co C12 C17 46.6(6)
C13 Co C12 C17 120.0(5)
C14 Co C12 C17 157.9(4)
C11 Co C12 C17 -120.8(4)
C10 Co C12 C17 -158.9(4)
C1B Co C12 C17 14.1(5)
C1A Co C12 C17 90.7(4)
C5A Co C12 C17 -72.5(5)
C5B Co C12 C17 -71.2(6)
C11 C12 C13 C14 -0.6(4)
C17 C12 C13 C14 178.1(3)
Co C12 C13 C14 -60.1(2)
C11 C12 C13 C18 -178.0(4)
C17 C12 C13 C18 0.8(5)
Co C12 C13 C18 122.5(4)
C11 C12 C13 Co 59.5(2)
C17 C12 C13 Co -121.8(4)
C3B Co C13 C14 -81.8(4)
C3A Co C13 C14 -157.0(3)
C4A Co C13 C14 168.9(3)
C4B Co C13 C14 -38.1(5)
C2A Co C13 C14 -121.1(4)
C2B Co C13 C14 -119.5(5)
C12 Co C13 C14 118.7(3)
C11 Co C13 C14 81.5(2)
C10 Co C13 C14 36.96(18)
C1B Co C13 C14 -160.6(4)
C1A Co C13 C14 -81.0(2)
C5A Co C13 C14 31(2)
C5B Co C13 C14 83.2(15)
C3B Co C13 C12 159.5(4)
C3A Co C13 C12 84.3(3)
C4A Co C13 C12 50.2(4)
C4B Co C13 C12 -156.8(4)
C2A Co C13 C12 120.2(4)
C2B Co C13 C12 121.7(5)
C14 Co C13 C12 -118.7(3)
C11 Co C13 C12 -37.3(2)
C10 Co C13 C12 -81.8(2)
C1B Co C13 C12 80.7(4)
C1A Co C13 C12 160.3(3)
C5A Co C13 C12 -88(2)
C5B Co C13 C12 -35.5(15)
C3B Co C13 C18 38.9(5)
C3A Co C13 C18 -36.3(4)
C4A Co C13 C18 -70.4(4)
C4B Co C13 C18 82.6(5)
C2A Co C13 C18 -0.4(4)
C2B Co C13 C18 1.2(6)
C14 Co C13 C18 120.7(4)
C12 Co C13 C18 -120.6(4)
C11 Co C13 C18 -157.8(3)
C10 Co C13 C18 157.7(3)
C1B Co C13 C18 -39.9(4)
C1A Co C13 C18 39.7(3)
C5A Co C13 C18 152(2)
C5B Co C13 C18 -156.1(15)
C11 C10 C14 C13 -0.3(3)
C15 C10 C14 C13 -175.0(3)
Co C10 C14 C13 59.0(2)
C11 C10 C14 C19 176.5(3)
C15 C10 C14 C19 1.9(5)
Co C10 C14 C19 -124.2(3)
C11 C10 C14 Co -59.3(2)
C15 C10 C14 Co 126.1(3)
C12 C13 C14 C10 0.6(4)
C18 C13 C14 C10 178.0(3)
Co C13 C14 C10 -59.7(2)
C12 C13 C14 C19 -176.2(3)
C18 C13 C14 C19 1.1(6)
Co C13 C14 C19 123.5(3)
C12 C13 C14 Co 60.3(2)
C18 C13 C14 Co -122.4(4)
C3B Co C14 C10 -122.2(3)
C3A Co C14 C10 165.2(5)
C4A Co C14 C10 -27.4(9)
C4B Co C14 C10 -78.9(3)
C2A Co C14 C10 -171.3(4)
C2B Co C14 C10 -165.0(4)
C13 Co C14 C10 119.8(3)
C12 Co C14 C10 81.7(2)
C11 Co C14 C10 38.43(19)
C1B Co C14 C10 150.7(5)
C1A Co C14 C10 -137.1(2)
C5A Co C14 C10 -54.4(4)
C5B Co C14 C10 -37.7(4)
C3B Co C14 C13 118.0(3)
C3A Co C14 C13 45.4(5)
C4A Co C14 C13 -147.2(8)
C4B Co C14 C13 161.2(3)
C2A Co C14 C13 68.8(4)
C2B Co C14 C13 75.2(4)
C12 Co C14 C13 -38.1(2)
C11 Co C14 C13 -81.4(2)
C10 Co C14 C13 -119.8(3)
C1B Co C14 C13 30.9(5)
C1A Co C14 C13 103.1(2)
C5A Co C14 C13 -174.2(4)
C5B Co C14 C13 -157.5(4)
C3B Co C14 C19 -2.6(4)
C3A Co C14 C19 -75.1(5)
C4A Co C14 C19 92.2(9)
C4B Co C14 C19 40.7(4)
C2A Co C14 C19 -51.7(5)
C2B Co C14 C19 -45.4(5)
C13 Co C14 C19 -120.6(4)
C12 Co C14 C19 -158.7(3)
C11 Co C14 C19 158.0(3)
C10 Co C14 C19 119.6(4)
C1B Co C14 C19 -89.7(5)
C1A Co C14 C19 -17.5(3)
C5A Co C14 C19 65.2(5)
C5B Co C14 C19 81.9(5)
